data_9014929
loop_
_publ_author_name
'Danisi, R. M.'
'Armbruster, T.'
'Lazic, B.'

_publ_section_title
;
 In situ dehydration behavior of zeolite-like cavansite: A single-crystal X-ray study
 Note: T = 75 C
;
_journal_name_full 'American Mineralogist'
_journal_page_first 1874
_journal_page_last 1880
_journal_paper_doi 10.2138/am.2012.4228
_journal_volume 97
_journal_year 2012
_chemical_compound_source 'Wagholi quarry, Poona district, India'
_chemical_formula_sum 'Ca O14.249 Si4 V'
_chemical_name_mineral Cavansite
_space_group_IT_number 62
_symmetry_space_group_name_Hall '-P 2ac 2n'
_symmetry_space_group_name_H-M 'P n m a'
_cell_angle_alpha 90
_cell_angle_beta 90
_cell_angle_gamma 90
_cell_length_a 9.60900
_cell_length_b 13.6833
_cell_length_c 9.7559
_cell_formula_units_Z 4
_cell_volume 1282.733
_database_code_amcsd 0019719
_exptl_crystal_density_diffrn 2.234
_cod_original_formula_sum 'V Ca Si4 O14.249'
_cod_database_code 9014929

loop_
_space_group_symop_operation_xyz
x,y,z
x,1/2-y,z
-x,1/2+y,-z
1/2-x,1/2+y,1/2+z
1/2+x,1/2-y,1/2-z
1/2+x,y,1/2-z
1/2-x,-y,1/2+z
-x,-y,-z

loop_
_atom_site_aniso_label
_atom_site_aniso_U_11
_atom_site_aniso_U_22
_atom_site_aniso_U_33
_atom_site_aniso_U_12
_atom_site_aniso_U_13
_atom_site_aniso_U_23
V 0.00980 0.01180 0.01500 0.00000 0.00105 0.00000
Ca 0.01190 0.01350 0.01730 0.00000 0.00026 0.00000
Si1 0.00710 0.01160 0.01040 -0.00016 -0.00049 0.00078
Si2 0.00820 0.01010 0.00970 0.00053 0.00136 0.00080
O1 0.01070 0.01220 0.02200 -0.00020 0.00140 -0.00100
O2 0.01890 0.01100 0.02070 0.00290 0.00790 0.00160
O3 0.01320 0.02620 0.01270 -0.00080 -0.00200 0.00490
O4 0.00980 0.01420 0.01990 -0.00050 0.00390 -0.00180
O5 0.01210 0.01540 0.01380 -0.00210 -0.00490 0.00300
O6 0.02890 0.03700 0.02220 0.00000 -0.00800 0.00000
O8 0.02150 0.09900 0.10600 0.00000 -0.00070 0.00000

loop_
_atom_site_label
_atom_site_fract_x
_atom_site_fract_y
_atom_site_fract_z
_atom_site_occupancy
_atom_site_U_iso_or_equiv
V 0.02600 0.25000 0.09027 1.00000 0.01219
Ca -0.38248 0.75000 -0.08753 1.00000 0.01422
Si1 -0.18529 0.53429 -0.09246 1.00000 0.00969
Si2 -0.10434 0.45653 0.18578 1.00000 0.00934
O1 -0.17964 0.65118 -0.08307 1.00000 0.01500
O2 -0.08347 0.34199 0.20472 1.00000 0.01690
O3 -0.20289 0.48168 0.05573 1.00000 0.01740
O4 -0.04573 0.49007 -0.16576 1.00000 0.01460
O5 -0.31993 0.49792 -0.17994 1.00000 0.01380
O6 -0.04550 0.25000 -0.05660 1.00000 0.02940
O7 -0.44710 0.85170 0.10350 0.27000 0.04480
O7A -0.39930 0.81840 0.14640 0.24500 0.04480
O7B -0.46430 0.88060 0.05700 0.55700 0.04480
O8 -0.63960 0.75000 -0.09870 1.00000 0.07560
O9 -0.29500 0.75000 0.18800 0.10500 0.04480

loop_
_cod_related_entry_id
_cod_related_entry_database
_cod_related_entry_code
1 AMCSD 0019719
